data_2018284
loop_
_publ_author_name
'Chai, Ping'
'Corbett, John D.'

_publ_section_title
;
 Two new compounds, \b-ScTe and Y~3~Au~2~, and a reassessment of Y~2~Au
;
_journal_coeditor_code FN3086
_journal_issue 11
_journal_name_full 'Acta Crystallographica Section C'
_journal_page_first i53
_journal_page_last i55
_journal_paper_doi 10.1107/S010827011103589X
_journal_volume 67
_journal_year 2011
_chemical_formula_iupac 'Y2 Au'
_chemical_formula_moiety 'Au Y2'
_chemical_formula_sum 'Au Y2'
_chemical_formula_weight 374.79
_chemical_name_systematic
;
diyttrium gold
;
_space_group_IT_number 62
_symmetry_cell_setting orthorhombic
_symmetry_space_group_name_Hall '-P 2ac 2n'
_symmetry_space_group_name_H-M 'P n m a'
_atom_sites_solution_primary direct
_atom_sites_solution_secondary difmap
_audit_creation_method SHELXL97
_cell_angle_alpha 90.00
_cell_angle_beta 90.00
_cell_angle_gamma 90.00
_cell_formula_units_Z 4
_cell_length_a 7.115(3)
_cell_length_b 4.933(2)
_cell_length_c 8.908(4)
_cell_measurement_reflns_used 584
_cell_measurement_temperature 293(2)
_cell_measurement_theta_max 27.67
_cell_measurement_theta_min 4.58
_cell_volume 312.7(2)
_computing_cell_refinement 'SAINT-Plus (Bruker, 2003)'
_computing_data_collection 'SMART (Bruker, 2002)'
_computing_data_reduction 'SAINT-Plus (Bruker, 2003)'
_computing_molecular_graphics 'DIAMOND (Brandenburg, 2000)'
_computing_publication_material 'SHELXTL (Sheldrick, 2008)'
_computing_structure_refinement 'SHELXTL (Sheldrick, 2008)'
_computing_structure_solution 'SHELXTL (Sheldrick, 2008)'
_diffrn_ambient_temperature 293(2)
_diffrn_measured_fraction_theta_full 1.000
_diffrn_measured_fraction_theta_max 1.000
_diffrn_measurement_device_type 'Bruker SMART CCD area-detector'
_diffrn_measurement_method '\f and \w'
_diffrn_radiation_monochromator graphite
_diffrn_radiation_source 'fine-focus sealed tube'
_diffrn_radiation_type MoK\a
_diffrn_radiation_wavelength 0.71073
_diffrn_reflns_av_R_equivalents 0.0386
_diffrn_reflns_av_sigmaI/netI 0.0292
_diffrn_reflns_limit_h_max 8
_diffrn_reflns_limit_h_min -8
_diffrn_reflns_limit_k_max 5
_diffrn_reflns_limit_k_min -6
_diffrn_reflns_limit_l_max 10
_diffrn_reflns_limit_l_min -7
_diffrn_reflns_number 1619
_diffrn_reflns_theta_full 25.99
_diffrn_reflns_theta_max 25.99
_diffrn_reflns_theta_min 3.66
_exptl_absorpt_coefficient_mu 83.285
_exptl_absorpt_correction_T_max 0.1354
_exptl_absorpt_correction_T_min 0.0357
_exptl_absorpt_correction_type multi-scan
_exptl_absorpt_process_details '(SADABS; Sheldrick, 1996)'
_exptl_crystal_colour 'metallic silver'
_exptl_crystal_density_diffrn 7.962
_exptl_crystal_density_meas 7.962
_exptl_crystal_density_method 'not measured'
_exptl_crystal_description 'irregularly shaped'
_exptl_crystal_F_000 628
_exptl_crystal_size_max 0.12
_exptl_crystal_size_mid 0.08
_exptl_crystal_size_min 0.04
_refine_diff_density_max 1.762
_refine_diff_density_min -2.142
_refine_ls_extinction_method none
_refine_ls_goodness_of_fit_ref 1.068
_refine_ls_matrix_type full
_refine_ls_number_parameters 20
_refine_ls_number_reflns 345
_refine_ls_number_restraints 0
_refine_ls_restrained_S_all 1.068
_refine_ls_R_factor_all 0.0314
_refine_ls_R_factor_gt 0.0258
_refine_ls_shift/su_max 0.000
_refine_ls_shift/su_mean 0.000
_refine_ls_structure_factor_coef Fsqd
_refine_ls_weighting_details 'calc w = 1/[\s^2^(Fo^2^)+(0.0321P)^2^+0.0000P] where P=(Fo^2^+2Fc^2^)/3'
_refine_ls_weighting_scheme calc
_refine_ls_wR_factor_gt 0.0560
_refine_ls_wR_factor_ref 0.0578
_reflns_number_gt 299
_reflns_number_total 345
_reflns_threshold_expression I>2\s(I)
_cod_data_source_file fn3086.cif
_cod_data_source_block Y2Au
_cod_database_code 2018284
_cod_database_fobs_code 2018284

loop_
_symmetry_equiv_pos_as_xyz
'x, y, z'
'-x+1/2, -y, z+1/2'
'-x, y+1/2, -z'
'x+1/2, -y+1/2, -z+1/2'
'-x, -y, -z'
'x-1/2, y, -z-1/2'
'x, -y-1/2, z'
'-x-1/2, y-1/2, z-1/2'

loop_
_atom_site_type_symbol
_atom_site_label
_atom_site_fract_x
_atom_site_fract_y
_atom_site_fract_z
_atom_site_U_iso_or_equiv
_atom_site_adp_type
_atom_site_calc_flag
_atom_site_refinement_flags
_atom_site_occupancy
_atom_site_symmetry_multiplicity
Au Au1 0.24296(8) 0.2500 0.39987(6) 0.0107(2) Uani d S 1 2
Y Y1 0.1474(2) 0.2500 0.08075(15) 0.0100(3) Uani d S 1 2
Y Y2 0.01605(19) 0.2500 0.67592(15) 0.0104(4) Uani d S 1 2

loop_
_atom_site_aniso_label
_atom_site_aniso_U_11
_atom_site_aniso_U_22
_atom_site_aniso_U_33
_atom_site_aniso_U_12
_atom_site_aniso_U_13
_atom_site_aniso_U_23
Au1 0.0135(3) 0.0082(3) 0.0105(3) 0.000 -0.0005(2) 0.000
Y1 0.0135(8) 0.0059(7) 0.0107(6) 0.000 0.0001(6) 0.000
Y2 0.0113(7) 0.0088(7) 0.0111(7) 0.000 0.0007(5) 0.000

loop_
_atom_type_symbol
_atom_type_description
_atom_type_scat_dispersion_real
_atom_type_scat_dispersion_imag
_atom_type_scat_source
Y Y -2.7962 3.5667 'International Tables Vol C Tables 4.2.6.8 and 6.1.1.4'
Au Au -2.0133 8.8022 'International Tables Vol C Tables 4.2.6.8 and 6.1.1.4'

loop_
_geom_angle_atom_site_label_1
_geom_angle_atom_site_label_2
_geom_angle_atom_site_label_3
_geom_angle_site_symmetry_1
_geom_angle_site_symmetry_3
_geom_angle
Y1 Au1 Y1 6_656 . 106.89(4)
Y1 Au1 Y2 6_656 . 119.86(5)
Y1 Au1 Y2 . . 133.25(5)
Y1 Au1 Y1 6_656 2_565 73.31(4)
Y1 Au1 Y1 . 2_565 125.01(3)
Y2 Au1 Y1 . 2_565 72.46(4)
Y1 Au1 Y1 6_656 2 73.31(4)
Y1 Au1 Y1 . 2 125.01(3)
Y2 Au1 Y1 . 2 72.46(4)
Y1 Au1 Y1 2_565 2 108.05(5)
Y1 Au1 Y2 6_656 5_556 126.62(3)
Y1 Au1 Y2 . 5_556 69.86(3)
Y2 Au1 Y2 . 5_556 81.84(4)
Y1 Au1 Y2 2_565 5_556 153.66(4)
Y1 Au1 Y2 2 5_556 68.26(4)
Y1 Au1 Y2 6_656 5_566 126.62(3)
Y1 Au1 Y2 . 5_566 69.86(3)
Y2 Au1 Y2 . 5_566 81.84(4)
Y1 Au1 Y2 2_565 5_566 68.26(4)
Y1 Au1 Y2 2 5_566 153.66(4)
Y2 Au1 Y2 5_556 5_566 102.98(5)
Y1 Au1 Y2 6_656 2_554 63.80(3)
Y1 Au1 Y2 . 2_554 64.70(4)
Y2 Au1 Y2 . 2_554 136.34(2)
Y1 Au1 Y2 2_565 2_554 136.41(4)
Y1 Au1 Y2 2 2_554 67.49(4)
Y2 Au1 Y2 5_556 2_554 67.93(3)
Y2 Au1 Y2 5_566 2_554 134.01(3)
Y1 Au1 Y2 6_656 2_564 63.80(3)
Y1 Au1 Y2 . 2_564 64.70(3)
Y2 Au1 Y2 . 2_564 136.34(2)
Y1 Au1 Y2 2_565 2_564 67.49(4)
Y1 Au1 Y2 2 2_564 136.41(4)
Y2 Au1 Y2 5_556 2_564 134.01(3)
Y2 Au1 Y2 5_566 2_564 67.93(3)
Y2 Au1 Y2 2_554 2_564 86.31(4)
Au1 Y1 Au1 6_556 . 100.02(4)
Au1 Y1 Au1 6_556 2_554 106.69(4)
Au1 Y1 Au1 . 2_554 117.04(3)
Au1 Y1 Au1 6_556 2_564 106.69(4)
Au1 Y1 Au1 . 2_564 117.04(3)
Au1 Y1 Au1 2_554 2_564 108.05(5)
Au1 Y1 Y2 6_556 6_656 142.36(5)
Au1 Y1 Y2 . 6_656 117.62(6)
Au1 Y1 Y2 2_554 6_656 57.29(3)
Au1 Y1 Y2 2_564 6_656 57.29(3)
Au1 Y1 Y2 6_556 5_566 68.25(3)
Au1 Y1 Y2 . 5_566 58.17(3)
Au1 Y1 Y2 2_554 5_566 170.92(4)
Au1 Y1 Y2 2_564 5_566 80.87(4)
Y2 Y1 Y2 6_656 5_566 131.34(3)
Au1 Y1 Y2 6_556 5_556 68.25(3)
Au1 Y1 Y2 . 5_556 58.17(3)
Au1 Y1 Y2 2_554 5_556 80.87(4)
Au1 Y1 Y2 2_564 5_556 170.92(4)
Y2 Y1 Y2 6_656 5_556 131.34(3)
Y2 Y1 Y2 5_566 5_556 90.16(5)
Au1 Y1 Y2 6_556 2_564 131.36(3)
Au1 Y1 Y2 . 2_564 67.03(3)
Au1 Y1 Y2 2_554 2_564 121.14(5)
Au1 Y1 Y2 2_564 2_564 52.39(3)
Y2 Y1 Y2 6_656 2_564 69.36(4)
Y2 Y1 Y2 5_566 2_564 65.39(3)
Y2 Y1 Y2 5_556 2_564 124.75(5)
Au1 Y1 Y2 6_556 2_554 131.36(3)
Au1 Y1 Y2 . 2_554 67.03(3)
Au1 Y1 Y2 2_554 2_554 52.39(3)
Au1 Y1 Y2 2_564 2_554 121.14(5)
Y2 Y1 Y2 6_656 2_554 69.36(4)
Y2 Y1 Y2 5_566 2_554 124.75(5)
Y2 Y1 Y2 5_556 2_554 65.39(3)
Y2 Y1 Y2 2_564 2_554 88.31(5)
Au1 Y1 Y1 6_556 5 55.49(4)
Au1 Y1 Y1 . 5 122.19(5)
Au1 Y1 Y1 2_554 5 51.20(3)
Au1 Y1 Y1 2_564 5 120.02(6)
Y2 Y1 Y1 6_656 5 100.34(6)
Y2 Y1 Y1 5_566 5 123.23(7)
Y2 Y1 Y1 5_556 5 64.03(4)
Y2 Y1 Y1 2_564 5 169.28(7)
Y2 Y1 Y1 2_554 5 90.72(4)
Au1 Y1 Y1 6_556 5_565 55.49(4)
Au1 Y1 Y1 . 5_565 122.19(5)
Au1 Y1 Y1 2_554 5_565 120.02(6)
Au1 Y1 Y1 2_564 5_565 51.20(3)
Y2 Y1 Y1 6_656 5_565 100.34(6)
Y2 Y1 Y1 5_566 5_565 64.03(4)
Y2 Y1 Y1 5_556 5_565 123.23(7)
Y2 Y1 Y1 2_564 5_565 90.72(4)
Y2 Y1 Y1 2_554 5_565 169.28(7)
Y1 Y1 Y1 5 5_565 88.25(7)
Au1 Y1 Y2 6_556 1_554 78.91(4)
Au1 Y1 Y2 . 1_554 178.93(6)
Au1 Y1 Y2 2_554 1_554 63.41(3)
Au1 Y1 Y2 2_564 1_554 63.41(3)
Y2 Y1 Y2 6_656 1_554 63.45(4)
Y2 Y1 Y2 5_566 1_554 121.24(4)
Y2 Y1 Y2 5_556 1_554 121.24(4)
Y2 Y1 Y2 2_564 1_554 113.67(4)
Y2 Y1 Y2 2_554 1_554 113.67(4)
Y1 Y1 Y2 5 1_554 57.21(4)
Y1 Y1 Y2 5_565 1_554 57.21(4)
Au1 Y2 Au1 . 5_556 98.16(4)
Au1 Y2 Au1 . 5_566 98.16(4)
Au1 Y2 Au1 5_556 5_566 102.98(5)
Au1 Y2 Y1 . 6_556 82.21(5)
Au1 Y2 Y1 5_556 6_556 54.45(3)
Au1 Y2 Y1 5_566 6_556 54.45(3)
Au1 Y2 Y1 . 5_566 134.70(3)
Au1 Y2 Y1 5_556 5_566 119.48(5)
Au1 Y2 Y1 5_566 5_566 51.98(3)
Y1 Y2 Y1 6_556 5_566 99.04(4)
Au1 Y2 Y1 . 5_556 134.70(3)
Au1 Y2 Y1 5_556 5_556 51.98(3)
Au1 Y2 Y1 5_566 5_556 119.48(5)
Y1 Y2 Y1 6_556 5_556 99.04(4)
Y1 Y2 Y1 5_566 5_556 90.16(6)
Au1 Y2 Y1 . 2_565 55.16(3)
Au1 Y2 Y1 5_556 2_565 152.78(5)
Au1 Y2 Y1 5_566 2_565 78.41(4)
Y1 Y2 Y1 6_556 2_565 110.64(4)
Y1 Y2 Y1 5_566 2_565 83.19(3)
Y1 Y2 Y1 5_556 2_565 150.23(5)
Au1 Y2 Y1 . 2 55.16(3)
Au1 Y2 Y1 5_556 2 78.41(4)
Au1 Y2 Y1 5_566 2 152.78(5)
Y1 Y2 Y1 6_556 2 110.64(4)
Y1 Y2 Y1 5_566 2 150.23(5)
Y1 Y2 Y1 5_556 2 83.19(3)
Y1 Y2 Y1 2_565 2 88.31(5)
Au1 Y2 Au1 . 2_565 101.62(4)
Au1 Y2 Au1 5_556 2_565 158.71(5)
Au1 Y2 Au1 5_566 2_565 82.03(3)
Y1 Y2 Au1 6_556 2_565 136.22(2)
Y1 Y2 Au1 5_566 2_565 47.95(3)
Y1 Y2 Au1 5_556 2_565 107.39(5)
Y1 Y2 Au1 2_565 2_565 48.27(3)
Y1 Y2 Au1 2 2_565 106.69(5)
Au1 Y2 Au1 . 2 101.62(4)
Au1 Y2 Au1 5_556 2 82.03(3)
Au1 Y2 Au1 5_566 2 158.71(5)
Y1 Y2 Au1 6_556 2 136.22(2)
Y1 Y2 Au1 5_566 2 107.39(5)
Y1 Y2 Au1 5_556 2 47.95(3)
Y1 Y2 Au1 2_565 2 106.69(5)
Y1 Y2 Au1 2 2 48.27(3)
Au1 Y2 Au1 2_565 2 86.31(4)
Au1 Y2 Y1 . 1_556 132.18(6)
Au1 Y2 Y1 5_556 1_556 110.73(3)
Au1 Y2 Y1 5_566 1_556 110.73(3)
Y1 Y2 Y1 6_556 1_556 145.60(6)
Y1 Y2 Y1 5_566 1_556 58.76(4)
Y1 Y2 Y1 5_556 1_556 58.76(4)
Y1 Y2 Y1 2_565 1_556 93.56(4)
Y1 Y2 Y1 2 1_556 93.56(4)
Au1 Y2 Y1 2_565 1_556 49.10(3)
Au1 Y2 Y1 2 1_556 49.10(3)
Au1 Y2 Y2 . 6_657 77.06(4)
Au1 Y2 Y2 5_556 6_657 128.51(3)
Au1 Y2 Y2 5_566 6_657 128.51(3)
Y1 Y2 Y2 6_556 6_657 159.28(6)
Y1 Y2 Y2 5_566 6_657 95.54(5)
Y1 Y2 Y2 5_556 6_657 95.54(5)
Y1 Y2 Y2 2_565 6_657 56.57(3)
Y1 Y2 Y2 2 6_657 56.57(3)
Au1 Y2 Y2 2_565 6_657 50.34(3)
Au1 Y2 Y2 2 6_657 50.34(3)
Y1 Y2 Y2 1_556 6_657 55.12(5)

loop_
_geom_bond_atom_site_label_1
_geom_bond_atom_site_label_2
_geom_bond_site_symmetry_2
_geom_bond_distance
Au1 Y1 6_656 2.883(2)
Au1 Y1 . 2.9228(18)
Au1 Y2 . 2.9417(18)
Au1 Y1 2_565 3.0478(13)
Au1 Y1 2 3.0478(13)
Au1 Y2 5_556 3.1521(13)
Au1 Y2 5_566 3.1521(13)
Y1 Au1 6_556 2.883(2)
Y1 Au1 2_554 3.0477(13)
Y1 Au1 2_564 3.0477(12)
Y1 Y2 6_656 3.480(2)
Y1 Y2 5_566 3.4833(17)
Y1 Y2 5_556 3.4833(17)
Y2 Au1 5_556 3.1521(13)
Y2 Au1 5_566 3.1521(13)
Y2 Y1 6_556 3.480(2)
Y2 Y1 5_566 3.4833(17)
Y2 Y1 5_556 3.4833(17)
